data_7236656
loop_
_publ_author_name
'Ma, Ning'
'Lin, Cong'
'Wu, Nian'
'Liu, Qi'
'Ma, Jia-Le'
'Meng, Wei'
'Wang, Xiao-Shuang'
'Zhang, Lu'
'Xu, Xiaohui'
'Zhao, Yifang'
'Zhuang, Lin'
'Fan, Jun'
'Sun, Junliang'
'Zhuo, Ren-Xi'
'Zhang, Xian-Zheng'

_publ_section_title
;
 Stomata-like metal peptide coordination polymer
;
_journal_issue 45
_journal_name_full 'Journal of Materials Chemistry A'
_journal_page_first 23440
_journal_paper_doi 10.1039/C7TA08002F
_journal_volume 5
_journal_year 2017
_chemical_absolute_configuration ad
_chemical_formula_moiety 'C6 H10 Cu N2 O4, 2(H2 O)'
_chemical_formula_sum 'C6 H14 Cu N2 O6'
_chemical_formula_weight 273.74
_chemical_name_common WHU-3
_chemical_name_systematic Cu-(Gly-Thr)?2H2O
_chemical_properties_physical ', Moisture-sensitive,Heat-sensitive'
_space_group_IT_number 4
_space_group_name_Hall 'P 2yb'
_space_group_name_H-M_alt 'P 1 21 1'
_symmetry_cell_setting monoclinic
_symmetry_space_group_name_H-M 'P 1 21 1'
_atom_sites_solution_hydrogens geom
_atom_sites_solution_primary direct
_atom_sites_solution_secondary difmap
_audit_block_doi 10.5517/ccdc.csd.cc1lxtw6
_audit_creation_method SHELXL-97
_audit_update_record
;
2016-06-24 deposited with the CCDC.
2017-10-19 downloaded from the CCDC.
;
_cell_angle_alpha 90.00
_cell_angle_beta 100.115(5)
_cell_angle_gamma 90.00
_cell_formula_units_Z 2
_cell_length_a 5.222(2)
_cell_length_b 8.635(4)
_cell_length_c 11.558(5)
_cell_measurement_reflns_used 2351
_cell_measurement_temperature 296(2)
_cell_measurement_theta_max 28.59
_cell_measurement_theta_min 2.96
_cell_volume 513.1(4)
_computing_cell_refinement 'Bruker SAINT'
_computing_data_collection 'Bruker APEX2'
_computing_data_reduction 'Bruker SAINT'
_computing_molecular_graphics 'Bruker SHELXTL'
_computing_publication_material 'Bruker SHELXTL'
_computing_structure_refinement 'SHELXL-97 (Sheldrick, 1997)'
_computing_structure_solution 'SHELXS-97 (Sheldrick, 1990)'
_diffrn_ambient_temperature 296(2)
_diffrn_measured_fraction_theta_full 0.982
_diffrn_measured_fraction_theta_max 0.982
_diffrn_measurement_device_type 'Bruker APEX-II CCD'
_diffrn_measurement_method '\f and \w scans'
_diffrn_radiation_monochromator graphite
_diffrn_radiation_source 'fine-focus sealed tube'
_diffrn_radiation_type MoK\a
_diffrn_radiation_wavelength 0.71073
_diffrn_reflns_av_R_equivalents 0.0525
_diffrn_reflns_av_sigmaI/netI 0.0876
_diffrn_reflns_limit_h_max 7
_diffrn_reflns_limit_h_min -7
_diffrn_reflns_limit_k_max 10
_diffrn_reflns_limit_k_min -11
_diffrn_reflns_limit_l_max 15
_diffrn_reflns_limit_l_min -15
_diffrn_reflns_number 3910
_diffrn_reflns_theta_full 29.12
_diffrn_reflns_theta_max 29.12
_diffrn_reflns_theta_min 1.79
_diffrn_standards_number 0
_exptl_absorpt_coefficient_mu 2.141
_exptl_absorpt_correction_T_max 1.00000
_exptl_absorpt_correction_T_min 0.54979
_exptl_absorpt_correction_type multi-scan
_exptl_absorpt_process_details
;
CrysAlisPro, Agilent Technologies,
Version 1.171.36.32 (release 02-08-2013 CrysAlis171 .NET)
(compiled Aug  2 2013,16:46:58)
Empirical absorption correction using spherical harmonics,
 implemented in SCALE3 ABSPACK scaling algorithm.
;
_exptl_crystal_colour blue
_exptl_crystal_density_diffrn 1.772
_exptl_crystal_density_method 'not measured'
_exptl_crystal_description flake
_exptl_crystal_F_000 282
_exptl_crystal_recrystallization_method 'Re-crystallisation from solvent'
_exptl_crystal_size_max 0.220
_exptl_crystal_size_mid 0.100
_exptl_crystal_size_min 0.005
_refine_diff_density_max 0.491
_refine_diff_density_min -0.496
_refine_diff_density_rms 0.124
_refine_ls_abs_structure_details 'Flack H D (1983), Acta Cryst. A39, 876-881'
_refine_ls_abs_structure_Flack 0.05(3)
_refine_ls_extinction_method none
_refine_ls_goodness_of_fit_ref 1.032
_refine_ls_hydrogen_treatment mixed
_refine_ls_matrix_type full
_refine_ls_number_parameters 133
_refine_ls_number_reflns 2257
_refine_ls_number_restraints 3
_refine_ls_restrained_S_all 1.031
_refine_ls_R_factor_all 0.0533
_refine_ls_R_factor_gt 0.0474
_refine_ls_shift/su_max 0.000
_refine_ls_shift/su_mean 0.000
_refine_ls_structure_factor_coef Fsqd
_refine_ls_weighting_details 'calc w=1/[\s^2^(Fo^2^)+(0.0525P)^2^+0.0000P] where P=(Fo^2^+2Fc^2^)/3'
_refine_ls_weighting_scheme calc
_refine_ls_wR_factor_gt 0.1128
_refine_ls_wR_factor_ref 0.1167
_reflns_number_gt 2018
_reflns_number_total 2257
_reflns_threshold_expression >2sigma(I)
_cod_data_source_file c7ta08002f4.cif
_cod_data_source_block 20-23
_cod_depositor_comments
;
The following automatic conversions were performed:

data item '_symmetry_cell_setting' value 'Monoclinic' was changed to
'monoclinic' in accordance with the
/home/saulius/struct/COD-crude-data/automatic-downloads/DataCite-retrospective/RSC/depositions/lib/dictionaries/cif_core.dic
dictionary named 'cif_core.dic' version 2.4.2 last updated on
2011-04-26.

Automatic conversion script
Id: cif_fix_values 6909 2019-04-08 15:41:33Z antanas 
;
_cod_original_sg_symbol_H-M 'P 21'
_cod_database_code 7236656
_solvent_exptl_crystal_recrystallization_method H2O

loop_
_space_group_symop_id
_space_group_symop_operation_xyz
1 'x, y, z'
2 '-x, y+1/2, -z'

loop_
_atom_site_label
_atom_site_type_symbol
_atom_site_fract_x
_atom_site_fract_y
_atom_site_fract_z
_atom_site_U_iso_or_equiv
_atom_site_adp_type
_atom_site_occupancy
_atom_site_symmetry_multiplicity
_atom_site_calc_flag
_atom_site_refinement_flags
Cu1 Cu 0.00244(9) 0.37347(9) 0.37233(4) 0.01755(16) Uani 1 1 d .
O1 O 0.6461(7) 0.4588(4) 0.2402(3) 0.0218(7) Uani 1 1 d .
O2 O 0.0134(7) 0.5532(4) 0.4863(3) 0.0229(7) Uani 1 1 d .
O3 O 0.2390(6) 0.7678(4) 0.5429(3) 0.0214(7) Uani 1 1 d D
O4 O 0.4181(9) 0.9079(4) 0.3573(4) 0.0327(9) Uani 1 1 d D
H4A H 0.382(14) 0.907(5) 0.427(3) 0.049 Uiso 1 1 d D
N1 N 0.1038(9) 0.2035(5) 0.2690(4) 0.0228(9) Uani 1 1 d .
H1C H 0.1467 0.1175 0.3120 0.027 Uiso 1 1 calc R
H1D H -0.0316 0.1808 0.2119 0.027 Uiso 1 1 calc R
N2 N 0.2780(5) 0.4852(3) 0.3236(2) 0.0197(8) Uani 1 1 d .
C1 C 0.3272(10) 0.2547(6) 0.2160(5) 0.0231(10) Uani 1 1 d .
H1A H 0.2745 0.2605 0.1314 0.028 Uiso 1 1 calc R
H1B H 0.4654 0.1786 0.2329 0.028 Uiso 1 1 calc R
C2 C 0.4305(9) 0.4116(5) 0.2622(4) 0.0157(9) Uani 1 1 d .
C3 C 0.3573(9) 0.6294(5) 0.3822(4) 0.0176(9) Uani 1 1 d .
H3 H 0.5415 0.6241 0.4183 0.021 Uiso 1 1 calc R
C4 C 0.3111(10) 0.7697(6) 0.2980(4) 0.0233(10) Uani 1 1 d .
H4 H 0.4054 0.7502 0.2332 0.028 Uiso 1 1 calc R
C5 C 0.0273(11) 0.7925(7) 0.2451(5) 0.0328(12) Uani 1 1 d .
H5A H 0.0098 0.8804 0.1934 0.049 Uiso 1 1 calc R
H5B H -0.0709 0.8099 0.3068 0.049 Uiso 1 1 calc R
H5C H -0.0371 0.7017 0.2016 0.049 Uiso 1 1 calc R
C6 C 0.1904(9) 0.6483(5) 0.4782(4) 0.0166(9) Uani 1 1 d .
OW1 O 0.7805(5) 0.1151(3) 0.0256(2) 0.0533(13) Uani 1 1 d R
HW1 H 0.6797 0.0388 0.0033 0.064 Uiso 1 1 d R
HW2 H 0.7262 0.1939 -0.0165 0.064 Uiso 1 1 d R
OW2 O 0.7478(5) 0.4521(3) 0.0168(2) 0.0531(13) Uani 1 1 d R
HW3 H 0.8287 0.4219 0.0837 0.064 Uiso 1 1 d R
HW4 H 0.8095 0.5400 0.0013 0.064 Uiso 1 1 d R

loop_
_atom_site_aniso_label
_atom_site_aniso_U_11
_atom_site_aniso_U_22
_atom_site_aniso_U_33
_atom_site_aniso_U_23
_atom_site_aniso_U_13
_atom_site_aniso_U_12
Cu1 0.0170(2) 0.0147(2) 0.0226(3) -0.0005(3) 0.00837(17) -0.0019(3)
O1 0.0180(16) 0.0255(17) 0.0237(17) 0.0009(14) 0.0088(13) 0.0009(14)
O2 0.0236(17) 0.0239(17) 0.0236(17) -0.0025(14) 0.0109(14) -0.0038(14)
O3 0.0191(17) 0.0175(15) 0.0291(18) -0.0050(14) 0.0079(14) -0.0005(13)
O4 0.038(2) 0.018(2) 0.043(2) -0.0048(14) 0.0125(17) -0.0131(15)
N1 0.025(2) 0.0163(18) 0.029(2) -0.0049(16) 0.0083(18) -0.0022(16)
N2 0.020(2) 0.0160(18) 0.026(2) -0.0045(15) 0.0096(16) -0.0004(15)
C1 0.022(2) 0.020(2) 0.028(3) -0.007(2) 0.008(2) -0.004(2)
C2 0.015(2) 0.020(2) 0.0123(18) -0.0020(15) 0.0030(15) 0.0019(15)
C3 0.0106(19) 0.017(2) 0.026(2) -0.0021(18) 0.0053(17) -0.0007(16)
C4 0.034(3) 0.017(2) 0.022(2) -0.0006(19) 0.011(2) -0.003(2)
C5 0.038(3) 0.026(3) 0.032(3) 0.002(2) 0.001(2) -0.003(2)
C6 0.016(2) 0.016(2) 0.018(2) 0.0026(17) 0.0015(17) 0.0053(16)
OW1 0.059(3) 0.045(3) 0.054(3) -0.008(2) 0.004(2) -0.004(2)
OW2 0.077(4) 0.053(3) 0.033(2) 0.007(2) 0.021(2) 0.000(3)

loop_
_atom_type_symbol
_atom_type_description
_atom_type_scat_dispersion_real
_atom_type_scat_dispersion_imag
_atom_type_scat_source
C C 0.0033 0.0016 'International Tables Vol C Tables 4.2.6.8 and 6.1.1.4'
H H 0.0000 0.0000 'International Tables Vol C Tables 4.2.6.8 and 6.1.1.4'
N N 0.0061 0.0033 'International Tables Vol C Tables 4.2.6.8 and 6.1.1.4'
O O 0.0106 0.0060 'International Tables Vol C Tables 4.2.6.8 and 6.1.1.4'
Cu Cu 0.3201 1.2651 'International Tables Vol C Tables 4.2.6.8 and 6.1.1.4'

loop_
_geom_angle_atom_site_label_1
_geom_angle_atom_site_label_2
_geom_angle_atom_site_label_3
_geom_angle
_geom_angle_site_symmetry_1
_geom_angle_site_symmetry_3
O2 Cu1 O1 96.47(14) . 1_455
O3 Cu1 O1 87.97(14) 2_546 1_455
O3 Cu1 O2 88.79(14) 2_546 .
O3 Cu1 N1 102.50(16) 2_546 .
N1 Cu1 O1 96.03(17) . 1_455
N1 Cu1 O2 163.42(16) . .
N2 Cu1 O1 101.90(13) . 1_455
N2 Cu1 O2 82.38(13) . .
N2 Cu1 O3 167.39(14) . 2_546
N2 Cu1 N1 84.42(15) . .
C2 O1 Cu1 114.0(3) . 1_655
C6 O2 Cu1 112.9(3) . .
C6 O3 Cu1 126.4(3) . 2_556
C1 N1 Cu1 109.6(3) . .
C2 N2 Cu1 118.4(3) . .
C2 N2 C3 121.2(3) . .
C3 N2 Cu1 118.0(2) . .
N1 C1 C2 112.3(4) . .
O1 C2 N2 126.6(4) . .
O1 C2 C1 119.4(4) . .
N2 C2 C1 114.1(4) . .
N2 C3 C4 112.3(4) . .
N2 C3 C6 106.1(4) . .
C6 C3 C4 109.1(4) . .
O4 C4 C3 110.1(4) . .
O4 C4 C5 110.8(5) . .
C5 C4 C3 112.9(4) . .
O2 C6 O3 124.1(4) . .
O2 C6 C3 120.4(4) . .
O3 C6 C3 115.5(4) . .

loop_
_geom_bond_atom_site_label_1
_geom_bond_atom_site_label_2
_geom_bond_distance
_geom_bond_site_symmetry_2
Cu1 O1 2.311(4) 1_455
Cu1 O2 2.030(4) .
Cu1 O3 1.953(3) 2_546
Cu1 N1 2.021(4) .
Cu1 N2 1.898(3) .
O1 Cu1 2.311(4) 1_655
O3 Cu1 1.953(3) 2_556
C1 N1 1.477(6) .
C1 C2 1.520(6) .
C2 O1 1.265(5) .
C2 N2 1.319(5) .
C3 N2 1.444(5) .
C3 C4 1.547(7) .
C3 C6 1.534(6) .
C4 O4 1.439(6) .
C4 C5 1.514(8) .
C6 O2 1.252(6) .
C6 O3 1.274(6) .

loop_
_geom_hbond_atom_site_label_D
_geom_hbond_atom_site_label_H
_geom_hbond_atom_site_label_A
_geom_hbond_distance_DH
_geom_hbond_distance_HA
_geom_hbond_distance_DA
_geom_hbond_angle_DHA
_geom_hbond_site_symmetry_A
O4 H4A O3 0.856(19) 2.037(19) 2.765(5) 142(4) .
N1 H1C O4 0.90 2.30 3.109(6) 149.1 1_545
N1 H1D OW1 0.90 2.28 3.111(6) 154.2 1_455
OW1 HW1 OW2 0.85 2.33 3.059(5) 143.9 2_645
OW1 HW2 OW2 0.86 2.26 2.916 133.2 .
OW2 HW3 O1 0.85 2.21 2.726(4) 118.7 .
OW2 HW4 OW1 0.86 2.31 2.916(4) 129.9 ?
